data_7715144
loop_
_publ_author_name
'Davison, Nathan'
'Hemingway, Jack M.'
'Waddell, Paul G.'
'Lu, Erli'

_publ_section_title
;
 Lithium, sodium and potassium enolate aggregates and monomers: syntheses
 and structures.
;
_journal_issue 10
_journal_name_full 'Dalton transactions (Cambridge, England : 2003)'
_journal_page_first 4719
_journal_page_last 4728
_journal_paper_doi 10.1039/d4dt00211c
_journal_volume 53
_journal_year 2024
_chemical_formula_moiety '2(C28 H41 Li N4 O), C7 H8'
_chemical_formula_sum 'C63 H90 Li2 N8 O2'
_chemical_formula_weight 1005.30
_space_group_crystal_system monoclinic
_space_group_IT_number 14
_space_group_name_Hall '-P 2yn'
_space_group_name_H-M_alt 'P 1 21/n 1'
_atom_sites_solution_hydrogens geom
_atom_sites_solution_primary dual
_audit_creation_date 2023-03-03
_audit_creation_method
;
Olex2 1.5-ac5-023
(compiled 2022.04.12 svn.rca3783a0 for Rigaku Oxford Diffraction, GUI svn.r6498)
;
_audit_update_record
;
2023-11-11 deposited with the CCDC.	2024-02-12 downloaded from the CCDC.
;
_cell_angle_alpha 90
_cell_angle_beta 95.153(2)
_cell_angle_gamma 90
_cell_formula_units_Z 2
_cell_length_a 12.4692(2)
_cell_length_b 17.6687(4)
_cell_length_c 13.5637(2)
_cell_measurement_reflns_used 9974
_cell_measurement_temperature 150.0(2)
_cell_measurement_theta_max 77.6440
_cell_measurement_theta_min 4.1110
_cell_volume 2976.20(9)
_computing_cell_refinement 'CrysAlisPro 1.171.42.73a (Rigaku OD, 2022)'
_computing_data_collection 'CrysAlisPro 1.171.42.73a (Rigaku OD, 2022)'
_computing_data_reduction 'CrysAlisPro 1.171.42.73a (Rigaku OD, 2022)'
_computing_molecular_graphics 'Olex2 1.5-ac5-023 (Dolomanov et al., 2009)'
_computing_publication_material 'Olex2 1.5-ac5-023 (Dolomanov et al., 2009)'
_computing_structure_refinement 'SHELXL 2019/1 (Sheldrick, 2015)'
_computing_structure_solution 'SHELXT 2018/2 (Sheldrick, 2018)'
_diffrn_ambient_environment N~2~
_diffrn_ambient_temperature 150.0(2)
_diffrn_detector 'Hybrid Pixel Array Detector'
_diffrn_detector_area_resol_mean 10.0000
_diffrn_detector_type 'HyPix-Arc 100'
_diffrn_measured_fraction_theta_full 0.999
_diffrn_measured_fraction_theta_max 0.933
_diffrn_measurement_details
;
List of Runs (angles in degrees, time in seconds):

  # Type    Start    End  Width  t~exp~   \w     \q     \k     \f   Frames
#--------------------------------------------------------------------------
  1  \w    -51.00 -17.00   0.50    1.17    --  -92.01  45.00-120.00   68
  2  \w    -25.00  29.00   0.50    1.17    --  -49.76  19.00-120.00  108
  3  \w    -27.00  29.00   0.50    1.17    --  -49.76  19.00 -60.00  112
  4  \w    -27.00  29.00   0.50    1.17    --  -49.76  19.00   0.00  112
  5  \w    -45.00 -17.00   0.50    1.17    --  -92.01  45.00 -90.00   56
  6  \w    -46.00 -21.00   0.50    1.17    --  -92.01  45.00 -30.00   50
  7  \w    -51.00 -20.00   0.50    1.17    --  -92.01  45.00   0.00   62
  8  \w   -109.00 -46.00   0.50    1.17    --  -92.01 117.00 129.00  126
  9  \w    -77.00 -52.00   0.50    1.17    --  -49.76 117.00 129.00   50
 10  \w   -145.00-120.00   0.50    1.17    --  -92.01-117.00  42.00   50
 11  \w    -89.00 -61.00   0.50    1.17    --  -49.76-162.00-107.00   56
 12  \w   -137.00 -51.00   0.50    1.17    --  -92.01-162.00-107.00  172
 13  \w     41.00 129.00   0.50    1.17    --  108.00-162.00-107.00  176
 14  \w     29.00 110.00   0.50    1.17    --   96.11-125.00 -60.00  162
 15  \w     46.00  98.00   0.50    1.17    --   48.76-117.00  42.00  104
 16  \w     49.00  74.00   0.50    1.17    --  108.00-117.00  42.00   50
 17  \w     59.00 106.00   0.50    1.17    --  108.00 -95.00  30.00   94
 18  \w     35.00  67.00   0.50    1.17    --  108.00 -61.00  30.00   64
 19  \w     45.00  70.00   0.50    1.17    --  108.00 -61.00  90.00   50
 20  \w     26.00  51.00   0.50    1.17    --   96.11 -45.00 120.00   50
 21  \w     25.00  51.00   0.50    1.17    --   96.11 -45.00 -60.00   52
 22  \w     18.00  51.00   0.50    1.17    --   96.11 -45.00-120.00   66
 23  \w     22.00  48.00   0.50    1.17    --   96.11 -45.00-180.00   52
 24  \w     36.00  61.00   0.50    1.17    --  108.00 -61.00-150.00   50
 25  \w     21.00  49.00   0.50    1.17    --   96.11 -45.00 -90.00   56
 26  \w     99.00 124.00   0.50    1.17    --   96.11 117.00 129.00   50
 27  \w     74.00  99.00   0.50    1.17    --   48.76 125.00 -30.00   50
 28  \w     54.00  83.00   0.50    1.17    --   48.76 162.00 -80.00   58
;
_diffrn_measurement_device 'four-circle diffractometer'
_diffrn_measurement_device_type 'XtaLAB Synergy, Single source at home/near, HyPix-Arc 100'
_diffrn_measurement_method '\w scans'
_diffrn_orient_matrix_type 'CrysAlisPro convention (1999,Acta A55,543-557)'
_diffrn_orient_matrix_UB_11 -0.0491381000
_diffrn_orient_matrix_UB_12 0.0060871000
_diffrn_orient_matrix_UB_13 0.1000204000
_diffrn_orient_matrix_UB_21 -0.0128987000
_diffrn_orient_matrix_UB_22 0.0861471000
_diffrn_orient_matrix_UB_23 -0.0146945000
_diffrn_orient_matrix_UB_31 -0.1130346000
_diffrn_orient_matrix_UB_32 -0.0124049000
_diffrn_orient_matrix_UB_33 -0.0528268000
_diffrn_radiation_monochromator graphite
_diffrn_radiation_probe x-ray
_diffrn_radiation_type CuK\a
_diffrn_radiation_wavelength 1.54184
_diffrn_reflns_av_R_equivalents 0.0275
_diffrn_reflns_av_unetI/netI 0.0264
_diffrn_reflns_Laue_measured_fraction_full 0.999
_diffrn_reflns_Laue_measured_fraction_max 0.933
_diffrn_reflns_limit_h_max 11
_diffrn_reflns_limit_h_min -15
_diffrn_reflns_limit_k_max 18
_diffrn_reflns_limit_k_min -21
_diffrn_reflns_limit_l_max 16
_diffrn_reflns_limit_l_min -17
_diffrn_reflns_number 23333
_diffrn_reflns_point_group_measured_fraction_full 0.999
_diffrn_reflns_point_group_measured_fraction_max 0.933
_diffrn_reflns_theta_full 67.684
_diffrn_reflns_theta_max 78.316
_diffrn_reflns_theta_min 4.119
_diffrn_source 'fine-focus sealed X-ray tube'
_diffrn_source_type 'Enhance (Cu) X-ray Source'
_exptl_absorpt_coefficient_mu 0.519
_exptl_absorpt_correction_T_max 0.917
_exptl_absorpt_correction_T_min 0.858
_exptl_absorpt_correction_type analytical
_exptl_absorpt_process_details
;
CrysAlisPro 1.171.42.73a (Rigaku Oxford Diffraction, 2022)
Analytical numeric absorption correction using a multifaceted crystal
model based on expressions derived by R.C. Clark & J.S. Reid.
(Clark, R. C. & Reid, J. S. (1995). Acta Cryst. A51, 887-897)
Empirical absorption correction using spherical harmonics,
implemented in SCALE3 ABSPACK scaling algorithm.
;
_exptl_crystal_colour yellow
_exptl_crystal_colour_primary yellow
_exptl_crystal_density_diffrn 1.122
_exptl_crystal_description block
_exptl_crystal_F_000 1092
_exptl_crystal_size_max 0.22
_exptl_crystal_size_mid 0.16
_exptl_crystal_size_min 0.11
_refine_diff_density_max 0.203
_refine_diff_density_min -0.139
_refine_diff_density_rms 0.031
_refine_ls_extinction_coef 0.00110(15)
_refine_ls_extinction_expression Fc^*^=kFc[1+0.001xFc^2^\l^3^/sin(2\q)]^-1/4^
_refine_ls_extinction_method 'SHELXL-2019/1 (Sheldrick 2019)'
_refine_ls_goodness_of_fit_ref 1.050
_refine_ls_hydrogen_treatment constr
_refine_ls_matrix_type full
_refine_ls_number_parameters 378
_refine_ls_number_reflns 5969
_refine_ls_number_restraints 408
_refine_ls_restrained_S_all 1.057
_refine_ls_R_factor_all 0.0502
_refine_ls_R_factor_gt 0.0402
_refine_ls_shift/su_max 0.002
_refine_ls_shift/su_mean 0.000
_refine_ls_structure_factor_coef Fsqd
_refine_ls_weighting_details 'w=1/[\s^2^(Fo^2^)+(0.0507P)^2^+0.4827P] where P=(Fo^2^+2Fc^2^)/3'
_refine_ls_weighting_scheme calc
_refine_ls_wR_factor_gt 0.1042
_refine_ls_wR_factor_ref 0.1107
_reflns_Friedel_coverage 0.000
_reflns_number_gt 4825
_reflns_number_total 5969
_reflns_threshold_expression 'I > 2\s(I)'
_cod_data_source_file d4dt00211c2.cif
_cod_data_source_block elu230006_fa
_cod_depositor_comments 'Adding full bibliography for 7715143--7715147.cif.'
_cod_database_code 7715144
_chemical_oxdiff_formula 'C32 H53 Li1 N4 O1 Si1'
_shelx_space_group_comment
;
The symmetry employed for this shelxl refinement is uniquely defined
by the following loop, which should always be used as a source of
symmetry information in preference to the above space-group names.
They are only intended as comments.
;
_shelx_estimated_absorpt_t_max 0.945
_shelx_estimated_absorpt_t_min 0.894
_diffrn_oxdiff_digest_frames
;
0191e215742374f4b43aca3b51fc1248b102206fc18
;
_olex2_refinement_description
;
1. Fixed Uiso
 At 1.2 times of:
  All C(H) groups, All C(H,H) groups
 At 1.5 times of:
  All C(H,H,H) groups
2. Uiso/Uaniso restraints and constraints
C29 \\sim C30 \\sim C31 \\sim C32 \\sim C33 \\sim C34 \\sim C35: within 2A with
sigma of 0.04 and sigma for terminal atoms of 0.08 within 2A
3. Rigid body (RIGU) restrains
 All non-hydrogen atoms
 with sigma for 1-2 distances of 0.004 and sigma for 1-3 distances of 0.004
4. Others
 Fixed Sof: C29(0.5) C30(0.5) H30(0.5) C31(0.5) H31(0.5) C32(0.5) H32(0.5)
 C33(0.5) H33(0.5) C34(0.5) H34(0.5) C35(0.5) H35A(0.5) H35B(0.5) H35C(0.5)
5.a Secondary CH2 refined with riding coordinates:
 C1(H1A,H1B), C2(H2A,H2B), C3(H3A,H3B), C4(H4A,H4B), C5(H5A,H5B), C6(H6A,H6B)
5.b Aromatic/amide H refined with riding coordinates:
 C17(H17), C18(H18), C19(H19), C20(H20), C22(H22), C24(H24), C25(H25),
 C26(H26), C27(H27), C30(H30), C31(H31), C32(H32), C33(H33), C34(H34)
5.c X=CH2 refined with riding coordinates:
 C14(H14A,H14B)
5.d Idealised Me refined as rotating group:
 C7(H7A,H7B,H7C), C8(H8A,H8B,H8C), C9(H9A,H9B,H9C), C10(H10A,H10B,H10C),
 C11(H11A,H11B,H11C), C12(H12A,H12B,H12C), C35(H35A,H35B,H35C)
;
_shelx_shelxl_version_number 2019/1
_olex2_submission_special_instructions 'No special instructions were received'
_oxdiff_exptl_absorpt_empirical_details
;
Empirical correction (ABSPACK) includes:
- Absorption correction using spherical harmonics
- Frame scaling
;
_oxdiff_exptl_absorpt_empirical_full_max 1.338
_oxdiff_exptl_absorpt_empirical_full_min 0.705

loop_
_space_group_symop_operation_xyz
'x, y, z'
'-x+1/2, y+1/2, -z+1/2'
'-x, -y, -z'
'x-1/2, -y-1/2, z-1/2'

loop_
_atom_site_label
_atom_site_type_symbol
_atom_site_fract_x
_atom_site_fract_y
_atom_site_fract_z
_atom_site_U_iso_or_equiv
_atom_site_adp_type
_atom_site_occupancy
_atom_site_site_symmetry_order
_atom_site_calc_flag
_atom_site_refinement_flags_posn
_atom_site_refinement_flags_adp
_atom_site_refinement_flags_occupancy
_atom_site_disorder_assembly
_atom_site_disorder_group
O1 O 0.21640(7) 0.70767(5) 0.64755(6) 0.0466(2) Uani 1 1 d . . . . .
N1 N 0.05046(8) 0.58746(6) 0.85155(7) 0.0445(3) Uani 1 1 d . . . . .
N2 N 0.16339(8) 0.53320(6) 0.68643(7) 0.0415(2) Uani 1 1 d . . . . .
N3 N 0.23498(8) 0.68438(6) 0.87637(7) 0.0413(2) Uani 1 1 d . . . . .
N4 N -0.02150(8) 0.69633(6) 0.70166(7) 0.0430(2) Uani 1 1 d . . . . .
C1 C 0.07822(13) 0.50737(8) 0.84121(10) 0.0561(4) Uani 1 1 d . . . . .
H1A H 0.022605 0.475741 0.868822 0.067 Uiso 1 1 calc R U . . .
H1B H 0.147871 0.497128 0.879871 0.067 Uiso 1 1 calc R U . . .
C2 C 0.08652(12) 0.48547(8) 0.73386(10) 0.0513(3) Uani 1 1 d . . . . .
H2A H 0.109393 0.431936 0.730776 0.062 Uiso 1 1 calc R U . . .
H2B H 0.014653 0.490012 0.696886 0.062 Uiso 1 1 calc R U . . .
C3 C 0.08848(11) 0.61769(9) 0.94936(9) 0.0524(3) Uani 1 1 d . . . . .
H3A H 0.074212 0.580166 1.000787 0.063 Uiso 1 1 calc R U . . .
H3B H 0.047707 0.664256 0.961958 0.063 Uiso 1 1 calc R U . . .
C4 C 0.20725(11) 0.63567(9) 0.95714(9) 0.0500(3) Uani 1 1 d . . . . .
H4A H 0.227665 0.661125 1.021102 0.060 Uiso 1 1 calc R U . . .
H4B H 0.248718 0.587947 0.955907 0.060 Uiso 1 1 calc R U . . .
C5 C -0.06457(11) 0.60232(9) 0.82666(10) 0.0560(4) Uani 1 1 d . . . . .
H5A H -0.103503 0.595740 0.886556 0.067 Uiso 1 1 calc R U . . .
H5B H -0.093786 0.565241 0.776510 0.067 Uiso 1 1 calc R U . . .
C6 C -0.08334(10) 0.68170(9) 0.78667(10) 0.0539(4) Uani 1 1 d . . . . .
H6A H -0.160981 0.688666 0.766423 0.065 Uiso 1 1 calc R U . . .
H6B H -0.062282 0.718763 0.839644 0.065 Uiso 1 1 calc R U . . .
C7 C 0.27400(11) 0.51579(9) 0.72360(11) 0.0557(4) Uani 1 1 d . . . . .
H7A H 0.282879 0.523489 0.795423 0.084 Uiso 1 1 calc R U . . .
H7B H 0.323390 0.549203 0.691889 0.084 Uiso 1 1 calc R U . . .
H7C H 0.290066 0.462977 0.708472 0.084 Uiso 1 1 calc R U . . .
C8 C 0.15238(12) 0.52154(8) 0.57927(9) 0.0517(3) Uani 1 1 d . . . . .
H8A H 0.166670 0.468357 0.564674 0.078 Uiso 1 1 calc R U . . .
H8B H 0.204038 0.553784 0.548608 0.078 Uiso 1 1 calc R U . . .
H8C H 0.079061 0.534679 0.552699 0.078 Uiso 1 1 calc R U . . .
C9 C 0.35104(11) 0.68546(10) 0.86898(11) 0.0620(4) Uani 1 1 d . . . . .
H9A H 0.387202 0.708138 0.928988 0.093 Uiso 1 1 calc R U . . .
H9B H 0.366809 0.715380 0.811187 0.093 Uiso 1 1 calc R U . . .
H9C H 0.377031 0.633577 0.861811 0.093 Uiso 1 1 calc R U . . .
C10 C 0.19864(12) 0.76181(8) 0.88914(11) 0.0556(4) Uani 1 1 d . . . . .
H10A H 0.120542 0.762147 0.893036 0.083 Uiso 1 1 calc R U . . .
H10B H 0.216334 0.792550 0.832683 0.083 Uiso 1 1 calc R U . . .
H10C H 0.234592 0.782848 0.950301 0.083 Uiso 1 1 calc R U . . .
C11 C -0.01773(13) 0.77719(9) 0.67968(11) 0.0592(4) Uani 1 1 d . . . . .
H11A H -0.090724 0.795614 0.660314 0.089 Uiso 1 1 calc R U . . .
H11B H 0.027667 0.785620 0.625356 0.089 Uiso 1 1 calc R U . . .
H11C H 0.012394 0.804582 0.738616 0.089 Uiso 1 1 calc R U . . .
C12 C -0.06757(12) 0.65690(9) 0.61305(10) 0.0569(4) Uani 1 1 d . . . . .
H12A H -0.070930 0.602517 0.626613 0.085 Uiso 1 1 calc R U . . .
H12B H -0.022354 0.665669 0.558684 0.085 Uiso 1 1 calc R U . . .
H12C H -0.140321 0.676091 0.594447 0.085 Uiso 1 1 calc R U . . .
C13 C 0.28130(9) 0.74390(7) 0.59635(8) 0.0350(2) Uani 1 1 d . . . . .
C14 C 0.30965(13) 0.81676(8) 0.60644(11) 0.0582(4) Uani 1 1 d . . . . .
H14A H 0.280825 0.847036 0.655571 0.070 Uiso 1 1 calc R U . . .
H14B H 0.358602 0.838193 0.564458 0.070 Uiso 1 1 calc R U . . .
C15 C 0.32700(9) 0.69640(6) 0.51710(8) 0.0321(2) Uani 1 1 d . . . . .
C16 C 0.26225(9) 0.67952(6) 0.42974(8) 0.0339(2) Uani 1 1 d . . . . .
C17 C 0.15703(10) 0.71033(7) 0.40988(9) 0.0425(3) Uani 1 1 d . . . . .
H17 H 0.129379 0.743282 0.456817 0.051 Uiso 1 1 calc R U . . .
C18 C 0.09549(11) 0.69343(9) 0.32497(10) 0.0542(3) Uani 1 1 d . . . . .
H18 H 0.025050 0.713999 0.313793 0.065 Uiso 1 1 calc R U . . .
C19 C 0.13512(13) 0.64565(9) 0.25323(10) 0.0585(4) Uani 1 1 d . . . . .
H19 H 0.092097 0.635463 0.193303 0.070 Uiso 1 1 calc R U . . .
C20 C 0.23371(12) 0.61440(8) 0.26931(9) 0.0523(3) Uani 1 1 d . . . . .
H20 H 0.258857 0.581826 0.220639 0.063 Uiso 1 1 calc R U . . .
C21 C 0.30121(10) 0.62917(7) 0.35787(8) 0.0394(3) Uani 1 1 d . . . . .
C22 C 0.40231(10) 0.59680(7) 0.37687(9) 0.0440(3) Uani 1 1 d . . . . .
H22 H 0.427435 0.562791 0.329811 0.053 Uiso 1 1 calc R U . . .
C23 C 0.46791(10) 0.61262(7) 0.46261(9) 0.0400(3) Uani 1 1 d . . . . .
C24 C 0.57075(11) 0.57808(8) 0.48405(12) 0.0521(3) Uani 1 1 d . . . . .
H24 H 0.596142 0.543416 0.437925 0.062 Uiso 1 1 calc R U . . .
C25 C 0.63274(11) 0.59348(9) 0.56822(13) 0.0585(4) Uani 1 1 d . . . . .
H25 H 0.700668 0.569372 0.580952 0.070 Uiso 1 1 calc R U . . .
C26 C 0.59721(11) 0.64527(9) 0.63754(11) 0.0573(4) Uani 1 1 d . . . . .
H26 H 0.641956 0.656597 0.696097 0.069 Uiso 1 1 calc R U . . .
C27 C 0.49936(10) 0.67899(8) 0.62093(9) 0.0466(3) Uani 1 1 d . . . . .
H27 H 0.476471 0.713393 0.668627 0.056 Uiso 1 1 calc R U . . .
C28 C 0.43025(9) 0.66402(7) 0.53374(8) 0.0355(2) Uani 1 1 d . . . . .
Li1 Li 0.14389(15) 0.65210(11) 0.73369(13) 0.0346(4) Uani 1 1 d . . . . .
C29 C 0.0505(3) 0.9786(2) 0.4568(3) 0.0578(8) Uani 0.5 1 d . U P A -1
C30 C 0.0511(6) 0.9513(5) 0.5505(5) 0.069(2) Uani 0.5 1 d . U P A -1
H30 H 0.097989 0.911319 0.573092 0.083 Uiso 0.5 1 calc R U P A -1
C31 C -0.0207(6) 0.9845(5) 0.6137(4) 0.108(2) Uani 0.5 1 d . U P A -1
H31 H -0.019997 0.967376 0.680143 0.130 Uiso 0.5 1 calc R U P A -1
C32 C -0.0911(5) 1.0407(4) 0.5810(6) 0.107(2) Uani 0.5 1 d . U P A -1
H32 H -0.140299 1.061749 0.623004 0.128 Uiso 0.5 1 calc R U P A -1
C33 C -0.0880(5) 1.0650(4) 0.4870(6) 0.0960(18) Uani 0.5 1 d . U P A -1
H33 H -0.134503 1.104867 0.463482 0.115 Uiso 0.5 1 calc R U P A -1
C34 C -0.0188(6) 1.0335(4) 0.4236(6) 0.0681(18) Uani 0.5 1 d . U P A -1
H34 H -0.020343 1.050474 0.357021 0.082 Uiso 0.5 1 calc R U P A -1
C35 C 0.1274(6) 0.9445(4) 0.3889(5) 0.1051(18) Uani 0.5 1 d . U P A -1
H35A H 0.101131 0.954487 0.319876 0.158 Uiso 0.5 1 calc R U P A -1
H35B H 0.132048 0.889688 0.399852 0.158 Uiso 0.5 1 calc R U P A -1
H35C H 0.198891 0.967104 0.403041 0.158 Uiso 0.5 1 calc R U P A -1

loop_
_atom_site_aniso_label
_atom_site_aniso_U_11
_atom_site_aniso_U_22
_atom_site_aniso_U_33
_atom_site_aniso_U_23
_atom_site_aniso_U_13
_atom_site_aniso_U_12
O1 0.0511(5) 0.0525(5) 0.0393(4) -0.0027(4) 0.0211(4) -0.0074(4)
N1 0.0470(6) 0.0515(6) 0.0365(5) 0.0009(5) 0.0126(4) -0.0060(5)
N2 0.0517(6) 0.0352(5) 0.0388(5) -0.0012(4) 0.0103(4) -0.0010(4)
N3 0.0395(5) 0.0504(6) 0.0342(5) -0.0069(4) 0.0049(4) -0.0011(5)
N4 0.0354(5) 0.0516(6) 0.0419(5) -0.0037(5) 0.0032(4) 0.0078(5)
C1 0.0755(10) 0.0469(8) 0.0481(7) 0.0089(6) 0.0170(7) -0.0108(7)
C2 0.0676(9) 0.0365(7) 0.0512(7) 0.0022(6) 0.0133(6) -0.0084(6)
C3 0.0618(8) 0.0659(9) 0.0314(6) 0.0035(6) 0.0150(5) -0.0053(7)
C4 0.0557(8) 0.0634(9) 0.0305(6) 0.0008(6) 0.0017(5) 0.0053(6)
C5 0.0416(7) 0.0786(10) 0.0504(7) -0.0052(7) 0.0189(6) -0.0155(7)
C6 0.0318(6) 0.0790(10) 0.0521(7) -0.0101(7) 0.0103(5) 0.0065(6)
C7 0.0576(8) 0.0554(9) 0.0549(8) -0.0083(7) 0.0093(6) 0.0108(7)
C8 0.0700(9) 0.0449(7) 0.0417(7) -0.0051(6) 0.0123(6) -0.0023(7)
C9 0.0406(7) 0.0897(12) 0.0557(8) -0.0229(8) 0.0051(6) -0.0094(7)
C10 0.0622(9) 0.0513(8) 0.0526(8) -0.0125(6) 0.0009(6) -0.0040(7)
C11 0.0633(9) 0.0536(9) 0.0598(8) 0.0004(7) 0.0005(7) 0.0207(7)
C12 0.0504(8) 0.0726(10) 0.0459(7) -0.0057(7) -0.0049(6) 0.0035(7)
C13 0.0355(6) 0.0399(6) 0.0304(5) -0.0019(5) 0.0075(4) -0.0010(5)
C14 0.0761(10) 0.0434(8) 0.0596(8) -0.0155(6) 0.0305(7) -0.0121(7)
C15 0.0361(5) 0.0299(5) 0.0320(5) 0.0009(4) 0.0118(4) -0.0051(4)
C16 0.0405(6) 0.0317(6) 0.0309(5) 0.0022(4) 0.0113(4) -0.0046(5)
C17 0.0462(7) 0.0466(7) 0.0354(6) 0.0030(5) 0.0083(5) 0.0021(5)
C18 0.0495(7) 0.0707(10) 0.0416(7) 0.0071(6) -0.0003(5) 0.0015(7)
C19 0.0640(9) 0.0748(10) 0.0359(6) -0.0044(7) -0.0005(6) -0.0146(8)
C20 0.0674(9) 0.0543(8) 0.0368(6) -0.0110(6) 0.0125(6) -0.0118(7)
C21 0.0506(7) 0.0349(6) 0.0346(6) -0.0029(5) 0.0147(5) -0.0085(5)
C22 0.0551(7) 0.0345(6) 0.0457(6) -0.0068(5) 0.0230(5) -0.0014(5)
C23 0.0418(6) 0.0320(6) 0.0490(7) 0.0032(5) 0.0200(5) -0.0016(5)
C24 0.0449(7) 0.0406(7) 0.0742(9) 0.0038(7) 0.0244(7) 0.0036(6)
C25 0.0358(7) 0.0555(9) 0.0856(11) 0.0181(8) 0.0137(7) 0.0032(6)
C26 0.0385(7) 0.0717(10) 0.0614(8) 0.0112(7) 0.0025(6) -0.0058(7)
C27 0.0376(6) 0.0579(8) 0.0449(7) 0.0009(6) 0.0077(5) -0.0058(6)
C28 0.0357(6) 0.0344(6) 0.0383(6) 0.0030(5) 0.0131(4) -0.0050(5)
Li1 0.0353(9) 0.0368(10) 0.0326(9) -0.0033(7) 0.0078(7) 0.0005(8)
C29 0.074(2) 0.0461(18) 0.0518(18) 0.0087(15) -0.0021(16) -0.0160(16)
C30 0.075(5) 0.081(6) 0.051(3) 0.023(3) -0.005(2) -0.021(3)
C31 0.093(4) 0.166(6) 0.066(3) 0.001(3) 0.014(2) -0.037(3)
C32 0.072(3) 0.130(5) 0.126(5) -0.058(4) 0.044(3) -0.040(3)
C33 0.079(3) 0.078(3) 0.130(5) -0.024(3) 0.003(3) -0.021(3)
C34 0.085(5) 0.047(2) 0.069(4) 0.002(3) -0.009(3) -0.004(3)
C35 0.130(5) 0.086(3) 0.107(4) -0.019(3) 0.054(3) -0.016(3)

loop_
_atom_type_symbol
_atom_type_description
_atom_type_scat_dispersion_real
_atom_type_scat_dispersion_imag
_atom_type_scat_source
C C 0.0181 0.0091 'International Tables Vol C Tables 4.2.6.8 and 6.1.1.4'
H H 0.0000 0.0000 'International Tables Vol C Tables 4.2.6.8 and 6.1.1.4'
Li Li 0.0008 0.0003 'International Tables Vol C Tables 4.2.6.8 and 6.1.1.4'
N N 0.0311 0.0180 'International Tables Vol C Tables 4.2.6.8 and 6.1.1.4'
O O 0.0492 0.0322 'International Tables Vol C Tables 4.2.6.8 and 6.1.1.4'

loop_
_exptl_crystal_face_index_h
_exptl_crystal_face_index_k
_exptl_crystal_face_index_l
_exptl_crystal_face_perp_dist
0 -1 0 0.0565
0 1 0 0.0505
0 0 -1 0.1048
0 0 1 0.0758
-1 0 1 0.0811
1 0 -1 0.0821
1 -1 0 0.0793
-1 1 0 0.0943
-1 -1 -1 0.1186
0 -1 -1 0.0932
0 1 1 0.0682
1 0 0 0.0990
-1 0 0 0.1220
1 1 1 0.0856
-1 0 -1 0.1243
1 0 1 0.0953
1 1 -1 0.0827
-1 -1 1 0.0817
-1 2 1 0.0670
1 -2 -1 0.0800
0 -2 1 0.0752

loop_
_geom_angle_atom_site_label_1
_geom_angle_atom_site_label_2
_geom_angle_atom_site_label_3
_geom_angle
_geom_angle_site_symmetry_1
_geom_angle_site_symmetry_3
_geom_angle_publ_flag
C13 O1 Li1 170.54(10) . . ?
C1 N1 C3 112.17(11) . . ?
C1 N1 C5 112.64(12) . . ?
C1 N1 Li1 105.52(9) . . ?
C3 N1 Li1 107.30(9) . . ?
C5 N1 C3 111.86(10) . . ?
C5 N1 Li1 106.85(9) . . ?
C2 N2 Li1 108.96(9) . . ?
C7 N2 C2 111.22(11) . . ?
C7 N2 C8 108.38(10) . . ?
C7 N2 Li1 103.00(9) . . ?
C8 N2 C2 110.37(10) . . ?
C8 N2 Li1 114.72(9) . . ?
C4 N3 C9 111.26(11) . . ?
C4 N3 Li1 111.37(9) . . ?
C9 N3 Li1 112.01(9) . . ?
C10 N3 C4 111.57(10) . . ?
C10 N3 C9 108.47(12) . . ?
C10 N3 Li1 101.77(9) . . ?
C6 N4 Li1 109.28(9) . . ?
C11 N4 C6 111.20(11) . . ?
C11 N4 C12 108.40(11) . . ?
C11 N4 Li1 109.82(10) . . ?
C12 N4 C6 111.53(11) . . ?
C12 N4 Li1 106.49(9) . . ?
N1 C1 C2 111.98(11) . . ?
N2 C2 C1 112.16(11) . . ?
N1 C3 C4 112.01(10) . . ?
N3 C4 C3 111.65(10) . . ?
N1 C5 C6 111.38(11) . . ?
N4 C6 C5 111.69(11) . . ?
O1 C13 C14 126.71(11) . . ?
O1 C13 C15 113.78(10) . . ?
C14 C13 C15 119.51(10) . . ?
C16 C15 C13 119.46(10) . . ?
C16 C15 C28 119.80(10) . . ?
C28 C15 C13 120.53(10) . . ?
C15 C16 C17 121.91(10) . . ?
C15 C16 C21 120.01(11) . . ?
C17 C16 C21 118.08(11) . . ?
C18 C17 C16 121.14(12) . . ?
C17 C18 C19 120.67(13) . . ?
C20 C19 C18 120.31(13) . . ?
C19 C20 C21 121.44(12) . . ?
C20 C21 C16 118.33(12) . . ?
C22 C21 C16 119.11(11) . . ?
C22 C21 C20 122.56(11) . . ?
C21 C22 C23 121.98(11) . . ?
C22 C23 C24 122.40(12) . . ?
C22 C23 C28 119.14(11) . . ?
C24 C23 C28 118.45(12) . . ?
C25 C24 C23 121.54(13) . . ?
C24 C25 C26 120.31(13) . . ?
C27 C26 C25 120.32(14) . . ?
C26 C27 C28 121.59(13) . . ?
C15 C28 C23 119.94(11) . . ?
C15 C28 C27 122.27(11) . . ?
C27 C28 C23 117.77(11) . . ?
O1 Li1 N1 176.24(11) . . ?
O1 Li1 N2 104.54(9) . . ?
O1 Li1 N3 100.08(9) . . ?
O1 Li1 N4 101.00(9) . . ?
N2 Li1 N1 79.08(7) . . ?
N2 Li1 N3 115.67(9) . . ?
N3 Li1 N1 77.25(7) . . ?
N4 Li1 N1 78.19(7) . . ?
N4 Li1 N2 113.75(9) . . ?
N4 Li1 N3 118.27(9) . . ?
C30 C29 C35 118.5(6) . . ?
C34 C29 C30 121.1(4) . . ?
C34 C29 C35 120.4(5) . . ?
C29 C30 C31 117.9(7) . . ?
C32 C31 C30 121.6(7) . . ?
C33 C32 C31 117.6(6) . . ?
C32 C33 C34 122.1(8) . . ?
C29 C34 C33 119.8(7) . . ?

loop_
_geom_bond_atom_site_label_1
_geom_bond_atom_site_label_2
_geom_bond_distance
_geom_bond_site_symmetry_2
_geom_bond_publ_flag
O1 C13 1.2836(13) . ?
O1 Li1 1.827(2) . ?
N1 C1 1.4665(18) . ?
N1 C3 1.4688(16) . ?
N1 C5 1.4674(17) . ?
N1 Li1 2.356(2) . ?
N2 C2 1.4679(16) . ?
N2 C7 1.4581(17) . ?
N2 C8 1.4623(16) . ?
N2 Li1 2.216(2) . ?
N3 C4 1.4590(17) . ?
N3 C9 1.4597(17) . ?
N3 C10 1.4565(18) . ?
N3 Li1 2.228(2) . ?
N4 C6 1.4664(16) . ?
N4 C11 1.4612(18) . ?
N4 C12 1.4614(17) . ?
N4 Li1 2.212(2) . ?
C1 C2 1.5191(19) . ?
C3 C4 1.509(2) . ?
C5 C6 1.514(2) . ?
C13 C14 1.3389(18) . ?
C13 C15 1.5148(14) . ?
C15 C16 1.4046(15) . ?
C15 C28 1.4084(16) . ?
C16 C17 1.4236(17) . ?
C16 C21 1.4362(15) . ?
C17 C18 1.3586(18) . ?
C18 C19 1.411(2) . ?
C19 C20 1.347(2) . ?
C20 C21 1.4276(18) . ?
C21 C22 1.3872(18) . ?
C22 C23 1.3887(18) . ?
C23 C24 1.4263(18) . ?
C23 C28 1.4345(16) . ?
C24 C25 1.348(2) . ?
C25 C26 1.412(2) . ?
C26 C27 1.3584(19) . ?
C27 C28 1.4241(17) . ?
C29 C30 1.360(7) . ?
C29 C34 1.349(7) . ?
C29 C35 1.513(6) . ?
C30 C31 1.420(8) . ?
C31 C32 1.373(10) . ?
C32 C33 1.349(10) . ?
C33 C34 1.388(8) . ?

loop_
_exptl_oxdiff_crystal_face_indexfrac_h
_exptl_oxdiff_crystal_face_indexfrac_k
_exptl_oxdiff_crystal_face_indexfrac_l
_exptl_oxdiff_crystal_face_x
_exptl_oxdiff_crystal_face_y
_exptl_oxdiff_crystal_face_z
0.0000 -1.0000 0.0000 -0.0061 -0.0861 0.0124
-0.0000 1.0000 -0.0000 0.0061 0.0861 -0.0124
-0.0000 0.0000 -1.0000 -0.1000 0.0147 0.0528
0.0000 -0.0000 1.0000 0.1000 -0.0147 -0.0528
-1.0000 0.0000 1.0000 0.1492 -0.0018 0.0602
1.0000 -0.0000 -1.0000 -0.1492 0.0018 -0.0602
1.0000 -1.0000 0.0000 -0.0552 -0.0990 -0.1006
-1.0000 1.0000 -0.0000 0.0552 0.0990 0.1006
-1.0000 -1.0000 -1.0000 -0.0570 -0.0586 0.1783
-0.0000 -1.0000 -1.0000 -0.1061 -0.0715 0.0652
0.0000 1.0000 1.0000 0.1061 0.0715 -0.0652
1.0000 -0.0000 0.0000 -0.0491 -0.0129 -0.1130
-1.0000 0.0000 -0.0000 0.0491 0.0129 0.1130
1.0000 1.0000 1.0000 0.0570 0.0586 -0.1783
-1.0000 0.0000 -1.0000 -0.0509 0.0276 0.1659
1.0000 -0.0000 1.0000 0.0509 -0.0276 -0.1659
1.0000 1.0000 -1.0000 -0.1431 0.0879 -0.0726
-1.0000 -1.0000 1.0000 0.1431 -0.0879 0.0726
-1.0000 2.0000 1.0000 0.1613 0.1705 0.0354
1.0000 -2.0000 -1.0000 -0.1613 -0.1705 -0.0354
0.0000 -2.0000 1.0000 0.0878 -0.1870 -0.0280
